data_7042121
loop_
_publ_author_name
'Cui, Long'
'Ge, Jing-Yuan'
'Leong, Chanel F.'
'D'Alessandro, Deanna M'
'Zuo, Jing-Lin'

_publ_section_title
;
 A heterometallic ferrimagnet based on a new TTF-bis(oxamato) ligand.
;
_journal_issue 12
_journal_name_full 'Dalton transactions (Cambridge, England : 2003)'
_journal_page_first 3980
_journal_page_last 3988
_journal_paper_doi 10.1039/c6dt04903f
_journal_volume 46
_journal_year 2017
_chemical_formula_sum 'C18 H16 Cu Mn N2 O8 S6'
_chemical_formula_weight 699.17
_chemical_name_systematic
; 
 ? 
;
_space_group_IT_number 14
_symmetry_cell_setting monoclinic
_symmetry_space_group_name_Hall '-P 2ybc'
_symmetry_space_group_name_H-M 'P 1 21/c 1'
_atom_sites_solution_hydrogens geom
_atom_sites_solution_primary direct
_atom_sites_solution_secondary difmap
_audit_creation_method SHELXL-97
_audit_update_record
;
2016-12-21 deposited with the CCDC.
2017-02-20 downloaded from the CCDC.
;
_cell_angle_alpha 90.00
_cell_angle_beta 105.6550(10)
_cell_angle_gamma 90.00
_cell_formula_units_Z 4
_cell_length_a 19.8060(12)
_cell_length_b 12.9121(8)
_cell_length_c 17.9444(11)
_cell_measurement_reflns_used 4379
_cell_measurement_temperature 296(2)
_cell_measurement_theta_max 24.17
_cell_measurement_theta_min 2.36
_cell_volume 4418.8(5)
_computing_cell_refinement 'Bruker SMART'
_computing_data_collection 'Bruker SMART'
_computing_data_reduction 'Bruker SAINT'
_computing_molecular_graphics 'Bruker SHELXTL'
_computing_publication_material 'Bruker SHELXTL'
_computing_structure_refinement 'SHELXL-97 (Sheldrick, 2008)'
_computing_structure_solution 'SHELXS-97 (Sheldrick, 2008)'
_diffrn_ambient_temperature 296(2)
_diffrn_measured_fraction_theta_full 0.997
_diffrn_measured_fraction_theta_max 0.997
_diffrn_measurement_device_type 'CCD area detector'
_diffrn_measurement_method 'phi and omega scans'
_diffrn_radiation_monochromator graphite
_diffrn_radiation_source 'fine-focus sealed tube'
_diffrn_radiation_type MoK\a
_diffrn_radiation_wavelength 0.71073
_diffrn_reflns_av_R_equivalents 0.0665
_diffrn_reflns_av_sigmaI/netI 0.0719
_diffrn_reflns_limit_h_max 23
_diffrn_reflns_limit_h_min -19
_diffrn_reflns_limit_k_max 13
_diffrn_reflns_limit_k_min -15
_diffrn_reflns_limit_l_max 21
_diffrn_reflns_limit_l_min -21
_diffrn_reflns_number 24291
_diffrn_reflns_theta_full 25.01
_diffrn_reflns_theta_max 25.01
_diffrn_reflns_theta_min 1.97
_exptl_absorpt_coefficient_mu 1.078
_exptl_absorpt_correction_T_max 0.7974
_exptl_absorpt_correction_T_min 0.7595
_exptl_absorpt_correction_type multi-scan
_exptl_absorpt_process_details sadabs
_exptl_crystal_colour black
_exptl_crystal_density_diffrn 1.051
_exptl_crystal_density_method 'not measured'
_exptl_crystal_description block
_exptl_crystal_F_000 1408
_exptl_crystal_size_max 0.27
_exptl_crystal_size_mid 0.25
_exptl_crystal_size_min 0.22
_platon_squeeze_details
;
;
_refine_diff_density_max 1.696
_refine_diff_density_min -1.585
_refine_diff_density_rms 0.140
_refine_ls_extinction_method none
_refine_ls_goodness_of_fit_ref 1.182
_refine_ls_hydrogen_treatment constr
_refine_ls_matrix_type full
_refine_ls_number_parameters 273
_refine_ls_number_reflns 7773
_refine_ls_number_restraints 27
_refine_ls_restrained_S_all 1.747
_refine_ls_R_factor_all 0.1355
_refine_ls_R_factor_gt 0.1058
_refine_ls_shift/su_max 0.001
_refine_ls_shift/su_mean 0.000
_refine_ls_structure_factor_coef Fsqd
_refine_ls_weighting_details 'calc w=1/[\s^2^(Fo^2^)+(0.0000P)^2^+35.0000P] where P=(Fo^2^+2Fc^2^)/3'
_refine_ls_weighting_scheme calc
_refine_ls_wR_factor_gt 0.2184
_refine_ls_wR_factor_ref 0.2293
_reflns_number_gt 4782
_reflns_number_total 7773
_reflns_threshold_expression >2sigma(I)
_cod_data_source_file c6dt04903f2.cif
_cod_data_source_block 20140616h
_cod_depositor_comments
;
The following automatic conversions were performed:

'_symmetry_cell_setting' value 'Monoclinic' changed to 'monoclinic'
according to
/usr/data/users/saulius/crontab/automatic-downloads/rss-feeds/RSC/lib/dictionaries/cif_core.dic
dictionary named 'cif_core.dic' version 2.4.2 from 2011-04-26.

Automatic conversion script
Id: cif_fix_values 4268 2015-11-12 08:31:59Z antanas 

 Adding full bibliography for 7042120--7042122.cif.
;
_cod_original_sg_symbol_H-M 'P 21/c'
_cod_database_code 7042121

loop_
_symmetry_equiv_pos_as_xyz
'x, y, z'
'-x, y+1/2, -z+1/2'
'-x, -y, -z'
'x, -y-1/2, z-1/2'

loop_
_atom_site_label
_atom_site_type_symbol
_atom_site_fract_x
_atom_site_fract_y
_atom_site_fract_z
_atom_site_U_iso_or_equiv
_atom_site_adp_type
_atom_site_occupancy
_atom_site_symmetry_multiplicity
_atom_site_calc_flag
_atom_site_refinement_flags
C1 C 1.0782(5) 1.1647(7) 0.3598(5) 0.126 Uani 1 1 d U
H1A H 1.0640 1.0992 0.3351 0.189 Uiso 1 1 calc R
H1B H 1.0375 1.2040 0.3614 0.189 Uiso 1 1 calc R
H1C H 1.1068 1.1532 0.4115 0.189 Uiso 1 1 calc R
C2 C 1.1049(5) 1.4750(7) 0.0807(5) 0.126 Uani 1 1 d U
H2A H 1.1312 1.5384 0.0892 0.189 Uiso 1 1 calc R
H2B H 1.0561 1.4898 0.0733 0.189 Uiso 1 1 calc R
H2C H 1.1114 1.4410 0.0355 0.189 Uiso 1 1 calc R
C3 C 1.0811(4) 1.2791(6) 0.1525(5) 0.101(3) Uani 1 1 d .
C4 C 1.0794(3) 1.2256(5) 0.2025(4) 0.079(2) Uani 1 1 d .
C5 C 0.9909(3) 1.1424(5) 0.0839(4) 0.066(2) Uani 1 1 d .
C6 C 0.9438(3) 1.0864(5) 0.0366(3) 0.071(2) Uani 1 1 d .
C7 C 0.8496(3) 1.0030(4) -0.0753(3) 0.0532(17) Uani 1 1 d .
C8 C 0.8528(2) 0.9384(4) -0.0133(3) 0.0482(16) Uani 1 1 d .
C9 C 0.8052(3) 0.9778(4) -0.1482(3) 0.051 Uani 1 1 d .
H9 H 0.8051 1.0184 -0.1911 0.061 Uiso 1 1 calc R
C10 C 0.8120(3) 0.8496(4) -0.0193(3) 0.0552(17) Uani 1 1 d .
H10 H 0.8156 0.8080 0.0239 0.066 Uiso 1 1 calc R
C11 C 0.7624(3) 0.8936(4) -0.1560(2) 0.046 Uani 1 1 d .
C12 C 0.7653(3) 0.8224(4) -0.0910(3) 0.0474(15) Uani 1 1 d .
C13 C 0.7072(2) 0.6700(4) -0.0628(2) 0.0408(14) Uani 1 1 d .
C14 C 0.6486(3) 0.5952(4) -0.1048(3) 0.0498(16) Uani 1 1 d .
C15 C 0.6428(2) 0.6660(3) 0.1490(2) 0.0464(15) Uani 1 1 d D
C17 C 0.7969(4) 0.3528(6) 0.1116(5) 0.116 Uani 1 1 d U
H17A H 0.8365 0.3153 0.1043 0.174 Uiso 1 1 calc R
H17B H 0.7587 0.3058 0.1087 0.174 Uiso 1 1 calc R
H17C H 0.8095 0.3858 0.1613 0.174 Uiso 1 1 calc R
C18 C 0.55536(19) 0.3781(3) 0.0164(2) 0.023 Uani 1 1 d DU
H18A H 0.5365 0.3174 0.0342 0.035 Uiso 1 1 d R
H18B H 0.5570 0.3678 -0.0361 0.035 Uiso 1 1 d R
H18C H 0.5260 0.4366 0.0187 0.035 Uiso 1 1 d RD
Cu1 Cu 0.65313(3) 0.74779(5) -0.20875(3) 0.05024(19) Uani 1 1 d .
Mn1 Mn 0.69301(4) 0.51810(6) 0.05400(4) 0.0477(2) Uani 1 1 d .
N1 N 0.7165(2) 0.7445(3) -0.1053(2) 0.0433(12) Uani 1 1 d .
N2 N 0.7134(2) 0.8584(3) -0.2236(2) 0.0488(13) Uani 1 1 d .
O2 O 0.6188(2) 0.6153(3) -0.17844(18) 0.0722(13) Uani 1 1 d .
O3 O 0.6343(2) 0.5196(3) -0.06906(18) 0.0669(13) Uani 1 1 d .
O4 O 0.74101(18) 0.6483(3) 0.00607(18) 0.0517(11) Uani 1 1 d .
O5 O 0.61071(19) 0.7455(3) 0.17726(18) 0.0646(13) Uani 1 1 d D
O6 O 0.73297(18) 0.5387(3) 0.17842(17) 0.0513(11) Uani 1 1 d .
O7 O 0.6262(2) 0.3957(3) 0.0647(2) 0.083 Uani 1 1 d .
H7B H 0.6221 0.3997 0.1106 0.100 Uiso 1 1 d R
O8 O 0.7788(2) 0.4193(3) 0.0604(2) 0.089 Uani 1 1 d .
H8A H 0.7704 0.3863 0.0179 0.106 Uiso 1 1 d R
S1 S 1.13029(15) 1.2387(2) 0.30314(13) 0.1382(11) Uani 1 1 d .
S2 S 1.13440(13) 1.39390(19) 0.16122(16) 0.1240(10) Uani 1 1 d .
S3 S 1.02668(10) 1.11237(16) 0.18328(10) 0.0898(7) Uani 1 1 d .
S4 S 1.02721(10) 1.25349(15) 0.05584(11) 0.0858(6) Uani 1 1 d .
S5 S 0.91244(9) 0.97124(13) 0.07480(9) 0.0720(5) Uani 1 1 d .
S6 S 0.90803(7) 1.10524(11) -0.06050(8) 0.0681(5) Uani 1 1 d .
C16 C 0.70247(7) 0.60756(11) 0.20559(8) 0.0463(15) Uani 1 1 d RD
O1 O 0.62389(7) 0.64004(11) 0.08031(8) 0.0571(12) Uani 1 1 d RD

loop_
_atom_site_aniso_label
_atom_site_aniso_U_11
_atom_site_aniso_U_22
_atom_site_aniso_U_33
_atom_site_aniso_U_23
_atom_site_aniso_U_13
_atom_site_aniso_U_12
C1 0.129 0.125 0.124 -0.012 0.032 -0.003
C2 0.129 0.125 0.124 -0.012 0.032 -0.003
C3 0.095(5) 0.074(4) 0.105(5) -0.032(4) -0.021(4) -0.014(4)
C4 0.070(4) 0.054(4) 0.093(5) -0.012(3) -0.010(4) -0.009(3)
C5 0.052(3) 0.070(4) 0.071(3) -0.010(3) 0.010(3) -0.024(3)
C6 0.055(3) 0.102(5) 0.042(3) 0.008(3) -0.008(3) -0.021(3)
C7 0.051(3) 0.051(3) 0.059(3) 0.000(3) 0.015(2) -0.010(2)
C8 0.035(2) 0.070(3) 0.032(2) 0.003(2) -0.003(2) -0.008(2)
C9 0.060 0.054 0.037 0.001 0.013 -0.001
C10 0.075(3) 0.050(3) 0.027(2) 0.011(2) -0.009(2) -0.016(3)
C11 0.059 0.054 0.025 0.002 0.012 -0.031
C12 0.046(3) 0.055(3) 0.032(2) 0.002(2) -0.006(2) -0.012(2)
C13 0.038(2) 0.052(3) 0.033(2) -0.004(2) 0.0096(18) -0.004(2)
C14 0.073(3) 0.038(3) 0.035(2) 0.003(2) 0.008(2) -0.008(2)
C15 0.050(3) 0.050(3) 0.034(2) 0.002(2) 0.003(2) 0.000(2)
C17 0.112 0.095 0.127 0.019 0.009 0.020
C18 0.024 0.021 0.022 0.001 0.004 -0.005
Cu1 0.0630(4) 0.0542(3) 0.0273(2) 0.0049(3) 0.0014(2) -0.0166(3)
Mn1 0.0729(5) 0.0417(4) 0.0275(3) -0.0009(3) 0.0119(3) -0.0019(4)
N1 0.052(2) 0.044(2) 0.0302(17) 0.0050(17) 0.0054(16) -0.0143(19)
N2 0.058(2) 0.042(2) 0.0359(19) 0.0069(18) -0.0041(19) -0.011(2)
O2 0.109(3) 0.074(2) 0.0262(15) 0.0048(16) 0.0050(17) -0.046(2)
O3 0.113(3) 0.0447(19) 0.0303(16) 0.0071(15) -0.0024(19) -0.024(2)
O4 0.063(2) 0.056(2) 0.0335(15) 0.0057(15) 0.0075(15) -0.0137(17)
O5 0.068(2) 0.081(3) 0.0321(16) -0.0023(19) -0.0083(16) 0.019(2)
O6 0.059(2) 0.060(2) 0.0316(15) -0.0012(16) 0.0062(15) 0.0104(18)
O7 0.090 0.080 0.062 0.000 -0.007 -0.040
O8 0.148 0.064 0.070 0.008 0.055 0.024
S1 0.1370(19) 0.160(2) 0.0910(13) -0.0535(14) -0.0160(14) -0.0305(17)
S2 0.1098(15) 0.0982(14) 0.156(2) -0.0352(15) 0.0214(15) -0.0382(12)
S3 0.0902(12) 0.0967(12) 0.0663(10) -0.0201(9) -0.0066(9) -0.0295(10)
S4 0.0911(11) 0.0715(10) 0.0927(11) -0.0121(10) 0.0211(9) -0.0257(9)
S5 0.0779(10) 0.0724(10) 0.0486(7) 0.0049(7) -0.0123(7) -0.0235(8)
S6 0.0703(9) 0.0668(9) 0.0566(8) 0.0042(7) -0.0011(7) -0.0244(8)
C16 0.040(2) 0.068(3) 0.027(2) -0.007(2) 0.0045(19) -0.003(2)
O1 0.073(2) 0.065(2) 0.0341(15) -0.0038(16) 0.0169(15) 0.0148(19)

loop_
_atom_type_symbol
_atom_type_description
_atom_type_scat_dispersion_real
_atom_type_scat_dispersion_imag
_atom_type_scat_source
C C 0.0033 0.0016 'International Tables Vol C Tables 4.2.6.8 and 6.1.1.4'
H H 0.0000 0.0000 'International Tables Vol C Tables 4.2.6.8 and 6.1.1.4'
N N 0.0061 0.0033 'International Tables Vol C Tables 4.2.6.8 and 6.1.1.4'
O O 0.0106 0.0060 'International Tables Vol C Tables 4.2.6.8 and 6.1.1.4'
S S 0.1246 0.1234 'International Tables Vol C Tables 4.2.6.8 and 6.1.1.4'
Mn Mn 0.3368 0.7283 'International Tables Vol C Tables 4.2.6.8 and 6.1.1.4'
Cu Cu 0.3201 1.2651 'International Tables Vol C Tables 4.2.6.8 and 6.1.1.4'

loop_
_geom_angle_atom_site_label_1
_geom_angle_atom_site_label_2
_geom_angle_atom_site_label_3
_geom_angle
_geom_angle_site_symmetry_1
_geom_angle_site_symmetry_3
S1 C1 H1A 109.5 . .
S1 C1 H1B 109.5 . .
H1A C1 H1B 109.5 . .
S1 C1 H1C 109.5 . .
H1A C1 H1C 109.5 . .
H1B C1 H1C 109.5 . .
S2 C2 H2A 109.5 . .
S2 C2 H2B 109.5 . .
H2A C2 H2B 109.5 . .
S2 C2 H2C 109.5 . .
H2A C2 H2C 109.5 . .
H2B C2 H2C 109.5 . .
C4 C3 S2 124.9(6) . .
C4 C3 S4 120.6(6) . .
S2 C3 S4 114.5(5) . .
C3 C4 S3 119.1(6) . .
C3 C4 S1 126.7(6) . .
S3 C4 S1 114.1(4) . .
C6 C5 S4 123.4(5) . .
C6 C5 S3 123.8(5) . .
S4 C5 S3 112.8(3) . .
C5 C6 S6 127.8(6) . .
C5 C6 S5 117.9(5) . .
S6 C6 S5 114.2(3) . .
C8 C7 C9 119.6(5) . .
C8 C7 S6 117.0(4) . .
C9 C7 S6 123.0(4) . .
C7 C8 C10 122.4(4) . .
C7 C8 S5 117.1(4) . .
C10 C8 S5 120.4(4) . .
C11 C9 C7 119.7(5) . .
C11 C9 H9 120.1 . .
C7 C9 H9 120.1 . .
C8 C10 C12 120.0(5) . .
C8 C10 H10 120.0 . .
C12 C10 H10 120.0 . .
C9 C11 N2 127.6(4) . .
C9 C11 C12 121.8(4) . .
N2 C11 C12 110.6(4) . .
N1 C12 C10 127.5(5) . .
N1 C12 C11 115.8(4) . .
C10 C12 C11 116.2(4) . .
O4 C13 N1 128.9(4) . .
O4 C13 C14 117.9(4) . .
N1 C13 C14 113.1(4) . .
O3 C14 O2 124.7(4) . .
O3 C14 C13 119.1(4) . .
O2 C14 C13 116.1(4) . .
O1 C15 O5 121.7(3) . .
O1 C15 C16 120.0(4) . .
O5 C15 C16 118.3(3) . .
O8 C17 H17A 109.5 . .
O8 C17 H17B 109.5 . .
H17A C17 H17B 109.5 . .
O8 C17 H17C 109.5 . .
H17A C17 H17C 109.5 . .
H17B C17 H17C 109.5 . .
O7 C18 H18A 109.1 . .
O7 C18 H18B 108.9 . .
H18A C18 H18B 109.5 . .
O7 C18 H18C 110.4 . .
H18A C18 H18C 109.5 . .
H18B C18 H18C 109.5 . .
N2 Cu1 N1 83.31(16) . .
N2 Cu1 O2 162.74(17) . .
N1 Cu1 O2 84.22(15) . .
N2 Cu1 O5 86.03(15) . 4_575
N1 Cu1 O5 165.40(17) . 4_575
O2 Cu1 O5 103.89(14) . 4_575
O8 Mn1 O7 93.33(18) . .
O8 Mn1 O6 87.32(15) . .
O7 Mn1 O6 93.53(15) . .
O8 Mn1 O3 105.09(16) . .
O7 Mn1 O3 85.62(15) . .
O6 Mn1 O3 167.59(15) . .
O8 Mn1 O4 93.25(16) . .
O7 Mn1 O4 162.18(13) . .
O6 Mn1 O4 103.31(13) . .
O3 Mn1 O4 76.68(13) . .
O8 Mn1 O1 162.65(12) . .
O7 Mn1 O1 94.26(14) . .
O6 Mn1 O1 76.67(10) . .
O3 Mn1 O1 91.04(12) . .
O4 Mn1 O1 84.15(11) . .
C13 N1 C12 130.7(4) . .
C13 N1 Cu1 115.4(3) . .
C12 N1 Cu1 113.8(3) . .
C16 N2 C11 128.6(4) 4_575 .
C16 N2 Cu1 116.0(2) 4_575 .
C11 N2 Cu1 115.4(3) . .
C14 O2 Cu1 110.7(3) . .
C14 O3 Mn1 113.1(3) . .
C13 O4 Mn1 112.2(3) . .
C15 O5 Cu1 107.6(3) . 4_576
C16 O6 Mn1 114.1(2) . .
C18 O7 Mn1 126.3(3) . .
C18 O7 H7B 105.0 . .
Mn1 O7 H7B 105.6 . .
C17 O8 Mn1 122.0(6) . .
C17 O8 H8A 105.4 . .
Mn1 O8 H8A 107.2 . .
C4 S1 C1 104.4(4) . .
C2 S2 C3 111.3(4) . .
C4 S3 C5 94.0(3) . .
C5 S4 C3 93.2(3) . .
C8 S5 C6 94.3(3) . .
C6 S6 C7 97.1(3) . .
O6 C16 N2 130.6(2) . 4_576
O6 C16 C15 117.5(2) . .
N2 C16 C15 112.0(3) 4_576 .
C15 O1 Mn1 111.5(2) . .

loop_
_geom_bond_atom_site_label_1
_geom_bond_atom_site_label_2
_geom_bond_distance
_geom_bond_site_symmetry_2
C1 S1 1.891(10) .
C1 H1A 0.9600 .
C1 H1B 0.9600 .
C1 H1C 0.9600 .
C2 S2 1.752(9) .
C2 H2A 0.9600 .
C2 H2B 0.9600 .
C2 H2C 0.9600 .
C3 C4 1.141(11) .
C3 S2 1.801(8) .
C3 S4 1.805(7) .
C4 S3 1.775(7) .
C4 S1 1.823(7) .
C5 C6 1.298(8) .
C5 S4 1.739(7) .
C5 S3 1.774(6) .
C6 S6 1.713(5) .
C6 S5 1.816(7) .
C7 C8 1.378(7) .
C7 C9 1.403(7) .
C7 S6 1.729(5) .
C8 C10 1.390(8) .
C8 S5 1.751(4) .
C9 C11 1.363(7) .
C9 H9 0.9300 .
C10 C12 1.412(6) .
C10 H10 0.9300 .
C11 N2 1.409(5) .
C11 C12 1.473(7) .
C12 N1 1.370(6) .
C13 O4 1.267(5) .
C13 N1 1.271(6) .
C13 C14 1.542(7) .
C14 O3 1.241(6) .
C14 O2 1.320(5) .
C15 O1 1.235(4) .
C15 O5 1.374(6) .
C15 C16 1.533(4) .
C17 O8 1.237(9) .
C17 H17A 0.9600 .
C17 H17B 0.9600 .
C17 H17C 0.9600 .
C18 O7 1.454(5) .
C18 H18A 0.9600 .
C18 H18B 0.9600 .
C18 H18C 0.9600 .
Cu1 N2 1.926(4) .
Cu1 N1 1.941(3) .
Cu1 O2 1.971(4) .
Cu1 O5 1.992(3) 4_575
Mn1 O8 2.103(5) .
Mn1 O7 2.104(5) .
Mn1 O6 2.175(3) .
Mn1 O3 2.200(3) .
Mn1 O4 2.217(4) .
Mn1 O1 2.2191(17) .
N2 C16 1.306(4) 4_575
O5 Cu1 1.993(3) 4_576
O6 C16 1.246(4) .
O7 H7B 0.8499 .
O8 H8A 0.8499 .
C16 N2 1.306(4) 4_576

loop_
_geom_torsion_atom_site_label_1
_geom_torsion_atom_site_label_2
_geom_torsion_atom_site_label_3
_geom_torsion_atom_site_label_4
_geom_torsion
_geom_torsion_site_symmetry_1
_geom_torsion_site_symmetry_4
S2 C3 C4 S3 -177.4(5) . .
S4 C3 C4 S3 3.6(11) . .
S2 C3 C4 S1 -1.5(13) . .
S4 C3 C4 S1 179.5(4) . .
S4 C5 C6 S6 0.9(10) . .
S3 C5 C6 S6 -177.5(4) . .
S4 C5 C6 S5 178.9(4) . .
S3 C5 C6 S5 0.5(8) . .
C9 C7 C8 C10 -1.8(9) . .
S6 C7 C8 C10 -175.4(5) . .
C9 C7 C8 S5 176.9(4) . .
S6 C7 C8 S5 3.3(6) . .
C8 C7 C9 C11 4.3(8) . .
S6 C7 C9 C11 177.5(4) . .
C7 C8 C10 C12 0.2(9) . .
S5 C8 C10 C12 -178.5(4) . .
C7 C9 C11 N2 178.1(5) . .
C7 C9 C11 C12 -5.2(8) . .
C8 C10 C12 N1 -172.7(5) . .
C8 C10 C12 C11 -0.9(8) . .
C9 C11 C12 N1 176.2(5) . .
N2 C11 C12 N1 -6.6(7) . .
C9 C11 C12 C10 3.4(8) . .
N2 C11 C12 C10 -179.3(5) . .
O4 C13 C14 O3 3.3(8) . .
N1 C13 C14 O3 -179.6(5) . .
O4 C13 C14 O2 -174.2(5) . .
N1 C13 C14 O2 2.9(7) . .
O4 C13 N1 C12 0.9(9) . .
C14 C13 N1 C12 -175.9(5) . .
O4 C13 N1 Cu1 179.1(4) . .
C14 C13 N1 Cu1 2.4(6) . .
C10 C12 N1 C13 -11.0(9) . .
C11 C12 N1 C13 177.2(5) . .
C10 C12 N1 Cu1 170.7(5) . .
C11 C12 N1 Cu1 -1.1(6) . .
N2 Cu1 N1 C13 -172.7(4) . .
O2 Cu1 N1 C13 -4.7(4) . .
O5 Cu1 N1 C13 -129.3(6) 4_575 .
N2 Cu1 N1 C12 5.8(4) . .
O2 Cu1 N1 C12 173.9(4) . .
O5 Cu1 N1 C12 49.2(8) 4_575 .
C9 C11 N2 C16 6.6(9) . 4_575
C12 C11 N2 C16 -170.5(4) . 4_575
C9 C11 N2 Cu1 -171.6(5) . .
C12 C11 N2 Cu1 11.4(5) . .
N1 Cu1 N2 C16 171.8(3) . 4_575
O2 Cu1 N2 C16 127.8(5) . 4_575
O5 Cu1 N2 C16 1.8(3) 4_575 4_575
N1 Cu1 N2 C11 -9.8(4) . .
O2 Cu1 N2 C11 -53.8(8) . .
O5 Cu1 N2 C11 -179.8(4) 4_575 .
O3 C14 O2 Cu1 176.3(5) . .
C13 C14 O2 Cu1 -6.4(6) . .
N2 Cu1 O2 C14 49.9(8) . .
N1 Cu1 O2 C14 6.0(4) . .
O5 Cu1 O2 C14 173.7(4) 4_575 .
O2 C14 O3 Mn1 -177.7(4) . .
C13 C14 O3 Mn1 5.0(6) . .
O8 Mn1 O3 C14 -97.1(4) . .
O7 Mn1 O3 C14 170.6(4) . .
O6 Mn1 O3 C14 84.1(8) . .
O4 Mn1 O3 C14 -7.3(4) . .
O1 Mn1 O3 C14 76.4(4) . .
N1 C13 O4 Mn1 173.9(5) . .
C14 C13 O4 Mn1 -9.5(6) . .
O8 Mn1 O4 C13 113.7(3) . .
O7 Mn1 O4 C13 2.2(7) . .
O6 Mn1 O4 C13 -158.3(3) . .
O3 Mn1 O4 C13 9.0(3) . .
O1 Mn1 O4 C13 -83.5(3) . .
O1 C15 O5 Cu1 175.7(3) . 4_576
C16 C15 O5 Cu1 -3.1(5) . 4_576
O8 Mn1 O6 C16 171.0(3) . .
O7 Mn1 O6 C16 -95.8(3) . .
O3 Mn1 O6 C16 -10.1(8) . .
O4 Mn1 O6 C16 78.3(3) . .
O1 Mn1 O6 C16 -2.2(2) . .
O8 Mn1 O7 C18 -132.0(4) . .
O6 Mn1 O7 C18 140.5(4) . .
O3 Mn1 O7 C18 -27.1(4) . .
O4 Mn1 O7 C18 -20.5(8) . .
O1 Mn1 O7 C18 63.6(4) . .
O7 Mn1 O8 C17 -48.9(6) . .
O6 Mn1 O8 C17 44.5(5) . .
O3 Mn1 O8 C17 -135.3(5) . .
O4 Mn1 O8 C17 147.7(5) . .
O1 Mn1 O8 C17 66.9(8) . .
C3 C4 S1 C1 157.4(8) . .
S3 C4 S1 C1 -26.5(5) . .
C4 C3 S2 C2 -162.6(8) . .
S4 C3 S2 C2 16.5(7) . .
C3 C4 S3 C5 -4.8(8) . .
S1 C4 S3 C5 178.8(4) . .
C6 C5 S3 C4 -177.3(6) . .
S4 C5 S3 C4 4.1(4) . .
C6 C5 S4 C3 178.6(6) . .
S3 C5 S4 C3 -2.8(4) . .
C4 C3 S4 C5 -0.4(8) . .
S2 C3 S4 C5 -179.5(5) . .
C7 C8 S5 C6 0.0(5) . .
C10 C8 S5 C6 178.7(5) . .
C5 C6 S5 C8 178.5(6) . .
S6 C6 S5 C8 -3.3(4) . .
C5 C6 S6 C7 -177.3(7) . .
S5 C6 S6 C7 4.7(4) . .
C8 C7 S6 C6 -4.9(5) . .
C9 C7 S6 C6 -178.2(5) . .
Mn1 O6 C16 N2 -178.5(3) . 4_576
Mn1 O6 C16 C15 0.1(4) . .
O1 C15 C16 O6 4.2(5) . .
O5 C15 C16 O6 -177.0(4) . .
O1 C15 C16 N2 -176.9(4) . 4_576
O5 C15 C16 N2 1.9(5) . 4_576
O5 C15 O1 Mn1 175.3(3) . .
C16 C15 O1 Mn1 -5.9(5) . .
O8 Mn1 O1 C15 -18.7(6) . .
O7 Mn1 O1 C15 97.0(3) . .
O6 Mn1 O1 C15 4.4(3) . .
O3 Mn1 O1 C15 -177.3(3) . .
O4 Mn1 O1 C15 -100.8(3) . .

loop_
_platon_squeeze_void_nr
_platon_squeeze_void_average_x
_platon_squeeze_void_average_y
_platon_squeeze_void_average_z
_platon_squeeze_void_volume
_platon_squeeze_void_count_electrons
_platon_squeeze_void_content
1 0.500 -0.051 0.043 2383 1287 ' '
